data_2102447
loop_
_publ_author_name
'Marsh, Richard E.'

_publ_section_title
;
 Space group <i>Cc</i>: an update
;
_journal_issue 2
_journal_name_full 'Acta Crystallographica Section B'
_journal_page_first 252
_journal_page_last 253
_journal_paper_doi 10.1107/S0108768104003878
_journal_volume 60
_journal_year 2004
_chemical_formula_moiety 'C36 H36 N4 O8 F12 Co'
_chemical_formula_sum 'C36 H36 Co F12 N4 O8'
_space_group_crystal_system monoclinic
_space_group_IT_number 15
_space_group_name_Hall '-C 2yc'
_space_group_name_H-M_alt 'C 1 2/c 1'
_audit_creation_method CRYM
_cell_angle_alpha 90
_cell_angle_beta 115.23
_cell_angle_gamma 90
_cell_formula_units_Z 4
_cell_length_a 21.7770
_cell_length_b 9.7630
_cell_length_c 21.7050
_cell_volume 4174.454
_cod_data_source_file bk0142.cif
_cod_data_source_block XOCBOG
_cod_depositor_comments
;
 Updating space group information and adding the symmetry operation list.

 Antanas Vaitkus,
 2018-06-14

 Adding the _cell_formula_units_Z data item.

 Antanas Vaitkus,
 2017-08-05

  Added moiety chemical formula from Marsh (2004) paper.
  The summary chemical formula is calculated from moiety formula using
  AdHocParser
  (svn://www.crystallography.net/cod-tools/trunk/Formulae/AdHocParser.yp,
  revision 1441.)

  Andrius Merkys
  2013-11-11
;
_cod_original_sg_symbol_H-M C2/c
_cod_database_code 2102447

loop_
_space_group_symop_id
_space_group_symop_operation_xyz
1 x,y,z
2 -x,y,-z+1/2
3 -x,-y,-z
4 x,-y,z+1/2
5 x+1/2,y+1/2,z
6 -x+1/2,y+1/2,-z+1/2
7 -x+1/2,-y+1/2,-z
8 x+1/2,-y+1/2,z+1/2

loop_
_atom_site_label
_atom_site_type_symbol
_atom_site_fract_x
_atom_site_fract_y
_atom_site_fract_z
_atom_site_attached_hydrogens
Co1 Co 0.50000 0.10230 0.25000 0
O1 O 0.54650 -0.02505 0.33375 0
O2 O 0.52180 0.26020 0.32080 0
C1 C 0.55490 0.00080 0.39340 0
C2 C 0.54895 0.12475 0.41975 1
C3 C 0.53340 0.24635 0.38185 0
C4 C 0.57305 -0.12020 0.44250 0
F1 F 0.52910 -0.20135 0.42845 0
F2 F 0.61820 -0.18910 0.43990 0
F3 F 0.59815 -0.09885 0.49895 0
C5 C 0.53110 0.38165 0.41680 0
F4 F 0.50270 0.47540 0.37845 0
F5 F 0.58395 0.42220 0.45385 0
F6 F 0.49835 0.37070 0.44940 0
O5 O 0.41165 0.08800 0.26725 0
N1 N 0.35630 0.02045 0.23260 0
O6 O 0.25500 -0.26405 0.21325 0
N2 N 0.28155 -0.14995 0.21215 0
C11 C 0.30235 0.06185 0.17930 0
C12 C 0.29515 0.19905 0.15050 0
C13 C 0.33475 0.31045 0.18550 1
C14 C 0.32405 0.43760 0.15780 1
C15 C 0.27575 0.45990 0.09505 1
C16 C 0.23475 0.35420 0.05810 1
C17 C 0.24525 0.22695 0.08635 1
C18 C 0.24875 -0.05010 0.15670 0
C19 C 0.23815 -0.11680 0.08920 3
C20 C 0.18185 -0.00600 0.15670 3
C21 C 0.34995 -0.11335 0.26175 0
C22 C 0.40130 -0.21385 0.25875 3
C23 C 0.35350 -0.09330 0.33130 3
